data_7009844
loop_
_publ_author_name
'Sven Rau'
'Mario Ruben'
'Torsten B\"uttner'
'Christian Temme'
'Sylvana Dautz'
'Helmar G\"orls'
'Manfred Rudolph'
'Dirk Walther'
'Andre Brodkorb'
'Marco Duati'
'Christine O'Connor'
'Johannes G. Vos'

_publ_section_title
;
 Bis(R-bipyridyl)ruthenium bibenzimidazole complexes
 (R&#x00A0;=&#x00A0;H, Me or But): supramolecular arrangement via
 hydrogen bonds, photo- and electro-chemical properties and reactivity
 towards carbon dioxide
;
_journal_issue 20
_journal_name_full 'J. Chem. Soc., Dalton Trans.'
_journal_page_first 3649
_journal_page_last 3657
_journal_paper_doi 10.1039/b003992f
_journal_year 2000
_chemical_formula_moiety 'C36 H26 F6 N8 O6 Ru S2 * 3 H2 O'
_chemical_formula_sum 'C36 H32 F6 N8 O9 Ru S2'
_chemical_formula_weight 999.34
_chemical_name_systematic
; 
 ? 
;
_space_group_IT_number 15
_symmetry_cell_setting monoclinic
_symmetry_space_group_name_Hall '-C 2yc'
_symmetry_space_group_name_H-M 'C 1 2/c 1'
_atom_sites_solution_hydrogens geom
_atom_sites_solution_primary direct
_atom_sites_solution_secondary difmap
_audit_creation_method SHELXL-97
_cell_angle_alpha 90.00
_cell_angle_beta 122.214(2)
_cell_angle_gamma 90.00
_cell_formula_units_Z 4
_cell_length_a 22.0290(10)
_cell_length_b 16.2900(10)
_cell_length_c 13.3542(6)
_cell_measurement_temperature 183(2)
_cell_volume 4054.5(4)
_computing_cell_refinement DENZO
_computing_data_collection COLLECT
_computing_data_reduction DENZO
_computing_molecular_graphics SHELXTL/PC
_computing_publication_material SHELXL-97
_computing_structure_refinement 'SHELXL-97 (Sheldrick, 1997)'
_computing_structure_solution 'SHELXS-97 (Sheldrick, 1990)'
_diffrn_ambient_temperature 183(2)
_diffrn_measured_fraction_theta_full 0.985
_diffrn_measured_fraction_theta_max 0.985
_diffrn_measurement_device_type KappaCCD
_diffrn_measurement_method 'phi- + omega-scan '
_diffrn_radiation_monochromator graphite
_diffrn_radiation_source 'fine-focus sealed tube'
_diffrn_radiation_type MoK\a
_diffrn_radiation_wavelength 0.71073
_diffrn_reflns_av_R_equivalents 0.1017
_diffrn_reflns_av_sigmaI/netI 0.0850
_diffrn_reflns_limit_h_max 28
_diffrn_reflns_limit_h_min -28
_diffrn_reflns_limit_k_max 21
_diffrn_reflns_limit_k_min -21
_diffrn_reflns_limit_l_max 17
_diffrn_reflns_limit_l_min -17
_diffrn_reflns_number 20269
_diffrn_reflns_theta_full 27.48
_diffrn_reflns_theta_max 27.48
_diffrn_reflns_theta_min 3.32
_exptl_absorpt_coefficient_mu 0.581
_exptl_absorpt_correction_T_max 0.9442
_exptl_absorpt_correction_T_min 0.8358
_exptl_absorpt_correction_type none
_exptl_crystal_colour red-brown
_exptl_crystal_density_diffrn 1.629
_exptl_crystal_density_method 'not measured'
_exptl_crystal_description prism
_exptl_crystal_F_000 2002
_exptl_crystal_size_max 0.32
_exptl_crystal_size_mid 0.22
_exptl_crystal_size_min 0.10
_refine_diff_density_max 1.154
_refine_diff_density_min -1.579
_refine_diff_density_rms 0.148
_refine_ls_extinction_method none
_refine_ls_goodness_of_fit_ref 1.107
_refine_ls_hydrogen_treatment mixed
_refine_ls_matrix_type full
_refine_ls_number_parameters 292
_refine_ls_number_reflns 4590
_refine_ls_number_restraints 6
_refine_ls_restrained_S_all 1.109
_refine_ls_R_factor_all 0.1283
_refine_ls_R_factor_gt 0.0954
_refine_ls_shift/su_max 0.006
_refine_ls_shift/su_mean 0.000
_refine_ls_structure_factor_coef Fsqd
_refine_ls_weighting_details 'calc w=1/[\s^2^(Fo^2^)+(0.1208P)^2^+26.6231P] where P=(Fo^2^+2Fc^2^)/3'
_refine_ls_weighting_scheme calc
_refine_ls_wR_factor_gt 0.2229
_refine_ls_wR_factor_ref 0.2407
_reflns_number_gt 3531
_reflns_number_total 4590
_reflns_threshold_expression >2sigma(I)
_cod_data_source_file b003992f.txt
_cod_data_source_block fo1105
_cod_original_sg_symbol_H-M C2/c
_cod_database_code 7009844

loop_
_symmetry_equiv_pos_as_xyz
'x, y, z'
'-x, y, -z+1/2'
'x+1/2, y+1/2, z'
'-x+1/2, y+1/2, -z+1/2'
'-x, -y, -z'
'x, -y, z-1/2'
'-x+1/2, -y+1/2, -z'
'x+1/2, -y+1/2, z-1/2'

loop_
_atom_site_label
_atom_site_type_symbol
_atom_site_fract_x
_atom_site_fract_y
_atom_site_fract_z
_atom_site_U_iso_or_equiv
_atom_site_adp_type
_atom_site_occupancy
_atom_site_symmetry_multiplicity
_atom_site_calc_flag
_atom_site_refinement_flags
_atom_site_disorder_assembly
_atom_site_disorder_group
Ru Ru 0.0000 0.21538(4) 1.2500 0.0290(3) Uani 1 2 d S . .
N1 N -0.0271(3) 0.1147(4) 1.1354(4) 0.0361(12) Uani 1 1 d . . .
N2 N -0.0452(3) -0.0205(3) 1.1067(5) 0.0364(12) Uani 1 1 d . . .
H1N2 H -0.0445 -0.0731 1.1224 0.044 Uiso 1 1 calc R . .
N3 N 0.0999(3) 0.2197(3) 1.2712(4) 0.0366(12) Uani 1 1 d . . .
N4 N -0.0156(3) 0.3035(3) 1.1293(5) 0.0376(13) Uani 1 1 d . . .
C1 C -0.0175(3) 0.0413(4) 1.1859(5) 0.0320(13) Uani 1 1 d . . .
C2 C -0.0641(3) 0.1004(4) 1.0126(5) 0.0339(14) Uani 1 1 d . . .
C3 C -0.0889(4) 0.1535(5) 0.9163(5) 0.0416(16) Uani 1 1 d . . .
H3A H -0.0805 0.2110 0.9271 0.050 Uiso 1 1 calc R . .
C4 C -0.1268(4) 0.1185(5) 0.8030(6) 0.0463(17) Uani 1 1 d . . .
H4A H -0.1451 0.1530 0.7356 0.056 Uiso 1 1 calc R . .
C5 C -0.1382(4) 0.0334(5) 0.7869(6) 0.0479(18) Uani 1 1 d . . .
H5A H -0.1643 0.0119 0.7087 0.057 Uiso 1 1 calc R . .
C6 C -0.1126(4) -0.0201(5) 0.8817(6) 0.0431(16) Uani 1 1 d . . .
H6A H -0.1199 -0.0777 0.8703 0.052 Uiso 1 1 calc R . .
C7 C -0.0749(3) 0.0148(4) 0.9962(6) 0.0357(14) Uani 1 1 d . . .
C8 C 0.1584(4) 0.1764(5) 1.3513(6) 0.0409(15) Uani 1 1 d . . .
H8A H 0.1553 0.1428 1.4064 0.049 Uiso 1 1 calc R . .
C9 C 0.2226(4) 0.1793(6) 1.3560(7) 0.0518(19) Uani 1 1 d . . .
H9A H 0.2630 0.1492 1.4147 0.062 Uiso 1 1 calc R . .
C10 C 0.2277(4) 0.2274(6) 1.2728(8) 0.058(2) Uani 1 1 d . . .
H10A H 0.2706 0.2291 1.2721 0.069 Uiso 1 1 calc R . .
C11 C 0.1682(5) 0.2719(5) 1.1929(7) 0.0523(19) Uani 1 1 d . . .
H11A H 0.1703 0.3058 1.1369 0.063 Uiso 1 1 calc R . .
C12 C 0.1051(4) 0.2679(4) 1.1928(6) 0.0415(16) Uani 1 1 d . . .
C13 C 0.0391(4) 0.3148(4) 1.1110(6) 0.0408(16) Uani 1 1 d . . .
C14 C 0.0322(5) 0.3662(5) 1.0225(7) 0.057(2) Uani 1 1 d . . .
H14A H 0.0704 0.3719 1.0093 0.069 Uiso 1 1 calc R . .
C15 C -0.0312(5) 0.4090(6) 0.9540(7) 0.067(3) Uani 1 1 d . . .
H15A H -0.0372 0.4438 0.8923 0.080 Uiso 1 1 calc R . .
C16 C -0.0857(5) 0.4013(6) 0.9752(7) 0.065(3) Uani 1 1 d . . .
H16A H -0.1290 0.4315 0.9300 0.078 Uiso 1 1 calc R . .
C17 C -0.0758(4) 0.3487(5) 1.0636(6) 0.0499(18) Uani 1 1 d . . .
H17A H -0.1130 0.3439 1.0792 0.060 Uiso 1 1 calc R . .
S S -0.29608(19) 0.1127(3) 0.4239(3) 0.1087(12) Uani 1 1 d D . .
O1 O -0.3484(5) 0.1603(6) 0.3206(7) 0.138(4) Uani 1 1 d D A .
O2 O -0.3173(6) 0.0951(8) 0.5090(8) 0.128(3) Uiso 1 1 d D A .
O3 O -0.2199(3) 0.1288(11) 0.4741(9) 0.177(6) Uani 1 1 d D A .
C18 C -0.2991(4) 0.0159(6) 0.3670(6) 0.074(3) Uani 1 1 d D A .
F1 F -0.2880(4) 0.0187(5) 0.2765(5) 0.107(2) Uani 1 1 d D . .
F2 F -0.2535(7) -0.0424(7) 0.4410(8) 0.177(5) Uani 1 1 d D . .
F3 F -0.3642(5) -0.0223(6) 0.3101(8) 0.148(4) Uani 1 1 d D . .
O4 O 0.0000 0.3089(7) 0.7500 0.103(4) Uani 1 2 d S . .
O5 O 0.0739(3) 0.1829(4) 0.9127(6) 0.0641(16) Uani 1 1 d . . .

loop_
_atom_site_aniso_label
_atom_site_aniso_U_11
_atom_site_aniso_U_22
_atom_site_aniso_U_33
_atom_site_aniso_U_23
_atom_site_aniso_U_13
_atom_site_aniso_U_12
Ru 0.0273(4) 0.0311(4) 0.0182(3) 0.000 0.0052(3) 0.000
N1 0.031(3) 0.045(3) 0.024(2) -0.002(2) 0.009(2) -0.001(2)
N2 0.035(3) 0.035(3) 0.035(3) -0.006(2) 0.015(2) -0.003(2)
N3 0.037(3) 0.037(3) 0.024(2) -0.003(2) 0.009(2) -0.003(2)
N4 0.040(3) 0.031(3) 0.024(3) -0.003(2) 0.005(2) -0.002(2)
C1 0.024(3) 0.035(3) 0.027(3) -0.003(3) 0.008(2) 0.000(2)
C2 0.030(3) 0.042(4) 0.026(3) -0.005(3) 0.012(3) -0.004(3)
C3 0.044(4) 0.048(4) 0.024(3) -0.004(3) 0.012(3) -0.001(3)
C4 0.042(4) 0.064(5) 0.026(3) -0.003(3) 0.013(3) 0.006(3)
C5 0.035(4) 0.066(5) 0.032(3) -0.016(3) 0.010(3) 0.001(3)
C6 0.037(4) 0.048(4) 0.037(4) -0.015(3) 0.015(3) -0.006(3)
C7 0.032(3) 0.039(4) 0.031(3) -0.010(3) 0.014(3) -0.004(3)
C8 0.033(3) 0.047(4) 0.030(3) 0.004(3) 0.008(3) 0.000(3)
C9 0.031(4) 0.071(5) 0.041(4) 0.000(4) 0.011(3) -0.001(3)
C10 0.040(4) 0.076(6) 0.055(5) -0.005(4) 0.024(4) -0.013(4)
C11 0.055(5) 0.057(5) 0.046(4) 0.003(3) 0.028(4) -0.008(4)
C12 0.046(4) 0.041(4) 0.030(3) -0.005(3) 0.015(3) -0.010(3)
C13 0.048(4) 0.038(3) 0.026(3) 0.002(3) 0.013(3) -0.007(3)
C14 0.062(5) 0.059(5) 0.038(4) 0.011(4) 0.018(4) -0.013(4)
C15 0.063(5) 0.065(6) 0.034(4) 0.020(4) 0.000(4) -0.014(4)
C16 0.055(5) 0.057(5) 0.038(4) 0.020(4) -0.004(4) -0.001(4)
C17 0.042(4) 0.043(4) 0.040(4) 0.005(3) 0.005(3) -0.002(3)
S 0.095(2) 0.140(3) 0.078(2) -0.018(2) 0.0370(19) -0.001(2)
O1 0.104(7) 0.119(8) 0.122(8) -0.003(6) 0.014(6) 0.044(6)
O3 0.053(5) 0.34(2) 0.099(7) 0.018(10) 0.012(5) -0.021(8)
C18 0.068(6) 0.092(8) 0.063(6) 0.014(5) 0.035(5) 0.011(6)
F1 0.109(5) 0.153(7) 0.062(4) 0.021(4) 0.048(4) 0.036(5)
F2 0.228(12) 0.172(9) 0.114(7) 0.087(7) 0.079(7) 0.120(9)
F3 0.181(9) 0.123(7) 0.112(7) -0.006(6) 0.060(7) -0.030(7)
O4 0.160(12) 0.061(6) 0.054(6) 0.000 0.034(7) 0.000
O5 0.060(4) 0.052(3) 0.066(4) -0.006(3) 0.024(3) -0.004(3)

loop_
_atom_type_symbol
_atom_type_description
_atom_type_scat_dispersion_real
_atom_type_scat_dispersion_imag
_atom_type_scat_source
C C 0.0033 0.0016 'International Tables Vol C Tables 4.2.6.8 and 6.1.1.4'
H H 0.0000 0.0000 'International Tables Vol C Tables 4.2.6.8 and 6.1.1.4'
N N 0.0061 0.0033 'International Tables Vol C Tables 4.2.6.8 and 6.1.1.4'
O O 0.0106 0.0060 'International Tables Vol C Tables 4.2.6.8 and 6.1.1.4'
F F 0.0171 0.0103 'International Tables Vol C Tables 4.2.6.8 and 6.1.1.4'
S S 0.1246 0.1234 'International Tables Vol C Tables 4.2.6.8 and 6.1.1.4'
Ru Ru -1.2594 0.8363 'International Tables Vol C Tables 4.2.6.8 and 6.1.1.4'

loop_
_geom_angle_atom_site_label_1
_geom_angle_atom_site_label_2
_geom_angle_atom_site_label_3
_geom_angle
_geom_angle_site_symmetry_1
_geom_angle_site_symmetry_3
_geom_angle_publ_flag
N4 Ru N4 90.9(3) 2_557 . ?
N4 Ru N3 98.6(2) 2_557 . ?
N4 Ru N3 78.6(2) . . ?
N4 Ru N3 78.6(2) 2_557 2_557 ?
N4 Ru N3 98.6(2) . 2_557 ?
N3 Ru N3 176.1(3) . 2_557 ?
N4 Ru N1 96.3(2) 2_557 2_557 ?
N4 Ru N1 169.9(2) . 2_557 ?
N3 Ru N1 93.3(2) . 2_557 ?
N3 Ru N1 89.7(2) 2_557 2_557 ?
N4 Ru N1 169.9(2) 2_557 . ?
N4 Ru N1 96.3(2) . . ?
N3 Ru N1 89.7(2) . . ?
N3 Ru N1 93.3(2) 2_557 . ?
N1 Ru N1 77.4(3) 2_557 . ?
C1 N1 C2 106.1(5) . . ?
C1 N1 Ru 115.2(4) . . ?
C2 N1 Ru 137.8(5) . . ?
C1 N2 C7 106.5(5) . . ?
C8 N3 C12 118.3(6) . . ?
C8 N3 Ru 126.0(5) . . ?
C12 N3 Ru 115.7(5) . . ?
C17 N4 C13 117.8(6) . . ?
C17 N4 Ru 125.9(5) . . ?
C13 N4 Ru 116.3(4) . . ?
N1 C1 N2 113.0(5) . . ?
N1 C1 C1 115.9(3) . 2_557 ?
N2 C1 C1 131.0(4) . 2_557 ?
C3 C2 N1 131.9(6) . . ?
C3 C2 C7 121.2(6) . . ?
N1 C2 C7 106.8(6) . . ?
C2 C3 C4 117.2(7) . . ?
C3 C4 C5 121.5(7) . . ?
C6 C5 C4 121.9(6) . . ?
C5 C6 C7 117.0(7) . . ?
N2 C7 C2 107.6(5) . . ?
N2 C7 C6 131.2(7) . . ?
C2 C7 C6 121.2(6) . . ?
N3 C8 C9 122.6(7) . . ?
C8 C9 C10 119.4(7) . . ?
C11 C10 C9 117.4(7) . . ?
C10 C11 C12 121.0(7) . . ?
N3 C12 C11 121.2(7) . . ?
N3 C12 C13 114.4(6) . . ?
C11 C12 C13 124.4(6) . . ?
N4 C13 C14 121.8(7) . . ?
N4 C13 C12 114.4(6) . . ?
C14 C13 C12 123.8(7) . . ?
C15 C14 C13 118.7(8) . . ?
C14 C15 C16 120.1(7) . . ?
C17 C16 C15 118.4(8) . . ?
N4 C17 C16 123.0(8) . . ?
O3 S O1 118.3(8) . . ?
O3 S O2 116.2(7) . . ?
O1 S O2 114.6(7) . . ?
O3 S C18 97.5(8) . . ?
O1 S C18 104.0(5) . . ?
O2 S C18 102.0(6) . . ?
F2 C18 F1 105.0(7) . . ?
F2 C18 F3 103.7(10) . . ?
F1 C18 F3 98.9(8) . . ?
F2 C18 S 118.5(8) . . ?
F1 C18 S 112.1(6) . . ?
F3 C18 S 116.2(6) . . ?

loop_
_geom_bond_atom_site_label_1
_geom_bond_atom_site_label_2
_geom_bond_distance
_geom_bond_site_symmetry_2
_geom_bond_publ_flag
Ru N4 2.046(6) 2_557 ?
Ru N4 2.046(6) . ?
Ru N3 2.066(6) . ?
Ru N3 2.066(6) 2_557 ?
Ru N1 2.100(6) 2_557 ?
Ru N1 2.101(6) . ?
N1 C1 1.333(8) . ?
N1 C2 1.408(8) . ?
N2 C1 1.348(8) . ?
N2 C7 1.381(9) . ?
N3 C8 1.353(9) . ?
N3 C12 1.361(9) . ?
N4 C17 1.353(9) . ?
N4 C13 1.363(9) . ?
C1 C1 1.456(12) 2_557 ?
C2 C3 1.398(9) . ?
C2 C7 1.411(9) . ?
C3 C4 1.402(9) . ?
C4 C5 1.405(11) . ?
C5 C6 1.385(11) . ?
C6 C7 1.414(9) . ?
C8 C9 1.382(10) . ?
C9 C10 1.412(12) . ?
C10 C11 1.374(12) . ?
C11 C12 1.391(11) . ?
C12 C13 1.482(10) . ?
C13 C14 1.390(10) . ?
C14 C15 1.382(12) . ?
C15 C16 1.378(14) . ?
C16 C17 1.379(11) . ?
S O3 1.461(3) . ?
S O1 1.462(3) . ?
S O2 1.469(3) . ?
S C18 1.736(10) . ?
C18 F2 1.353(3) . ?
C18 F1 1.355(3) . ?
C18 F3 1.363(3) . ?
